data_4120536
loop_
_publ_author_name
'Gellrich, Urs'
'Mei\&sner, Antje'
'Steffani, Alberto'
'K\"ahny, Matthias'
'Drexler, Hans-Joachim'
'Heller, Detlef'
'Plattner, Dietmar A.'
'Breit, Bernhard'

_publ_section_title
;
 Mechanistic Investigations of the Rhodium Catalyzed Propargylic CH
 Activation.
;
_journal_issue 3
_journal_name_full 'Journal of the American Chemical Society'
_journal_page_first 1097
_journal_page_last 1104
_journal_paper_doi 10.1021/ja411204d
_journal_volume 136
_journal_year 2014
_chemical_formula_sum 'C51 H48 Cl O3 P2 Rh'
_chemical_formula_weight 909.19
_chemical_name_systematic
; 
 ? 
;
_space_group_IT_number 2
_symmetry_cell_setting triclinic
_symmetry_space_group_name_Hall '-P 1'
_symmetry_space_group_name_H-M 'P -1'
_atom_sites_solution_hydrogens geom
_atom_sites_solution_primary direct
_atom_sites_solution_secondary difmap
_audit_creation_method SHELXL-97
_cell_angle_alpha 84.295(2)
_cell_angle_beta 89.308(2)
_cell_angle_gamma 78.559(2)
_cell_formula_units_Z 2
_cell_length_a 11.0932(5)
_cell_length_b 11.1066(5)
_cell_length_c 23.2950(11)
_cell_measurement_reflns_used 9981
_cell_measurement_temperature 150(2)
_cell_measurement_theta_max 25.02
_cell_measurement_theta_min 2.15
_cell_volume 2799.1(2)
_computing_cell_refinement 'SAINT (Bruker, 2009)'
_computing_data_collection 'APEX2 (Bruker, 2012)'
_computing_data_reduction SAINT
_computing_molecular_graphics 'SHELXTL (Sheldrick, 2008)'
_computing_publication_material 'SHELXTL (Sheldrick, 2008)'
_computing_structure_refinement 'SHELXL-97 (Sheldrick, 2008)'
_computing_structure_solution 'SHELXS-97 (Sheldrick, 2008)'
_diffrn_ambient_temperature 150(2)
_diffrn_detector_area_resol_mean 8.3333
_diffrn_measured_fraction_theta_full 0.997
_diffrn_measured_fraction_theta_max 0.997
_diffrn_measurement_device_type 'Bruker APEX-II CCD'
_diffrn_measurement_method '\f and \w scans'
_diffrn_radiation_monochromator graphite
_diffrn_radiation_source 'fine-focus sealed tube'
_diffrn_radiation_type MoK\a
_diffrn_radiation_wavelength 0.71073
_diffrn_reflns_av_R_equivalents 0.0656
_diffrn_reflns_av_sigmaI/netI 0.0455
_diffrn_reflns_limit_h_max 13
_diffrn_reflns_limit_h_min -12
_diffrn_reflns_limit_k_max 13
_diffrn_reflns_limit_k_min -13
_diffrn_reflns_limit_l_max 27
_diffrn_reflns_limit_l_min -27
_diffrn_reflns_number 79814
_diffrn_reflns_theta_full 25.08
_diffrn_reflns_theta_max 25.08
_diffrn_reflns_theta_min 1.76
_exptl_absorpt_coefficient_mu 0.443
_exptl_absorpt_correction_type none
_exptl_crystal_colour yellow
_exptl_crystal_density_diffrn 1.079
_exptl_crystal_density_method 'not measured'
_exptl_crystal_description part
_exptl_crystal_F_000 940
_exptl_crystal_size_max 0.22
_exptl_crystal_size_mid 0.18
_exptl_crystal_size_min 0.15
_platon_squeeze_details
;
;
_refine_diff_density_max 0.775
_refine_diff_density_min -0.549
_refine_diff_density_rms 0.064
_refine_ls_extinction_method none
_refine_ls_goodness_of_fit_ref 1.043
_refine_ls_hydrogen_treatment constr
_refine_ls_matrix_type full
_refine_ls_number_parameters 517
_refine_ls_number_reflns 9921
_refine_ls_number_restraints 6
_refine_ls_restrained_S_all 1.053
_refine_ls_R_factor_all 0.0576
_refine_ls_R_factor_gt 0.0416
_refine_ls_shift/su_max 0.001
_refine_ls_shift/su_mean 0.000
_refine_ls_structure_factor_coef Fsqd
_refine_ls_weighting_details 'calc w=1/[\s^2^(Fo^2^)+(0.0491P)^2^+0.9785P] where P=(Fo^2^+2Fc^2^)/3'
_refine_ls_weighting_scheme calc
_refine_ls_wR_factor_gt 0.0920
_refine_ls_wR_factor_ref 0.0964
_reflns_number_gt 7945
_reflns_number_total 9921
_reflns_threshold_expression >2sigma(I)
_cod_data_source_file ja411204d_si_002.cif
_cod_data_source_block sq
_cod_depositor_comments
;
The following automatic conversions were performed:

'_symmetry_cell_setting' value 'Triclinic' changed to 'triclinic'
according to
/usr/data/users/saulius/automatic-downloads/current/ACS/lib/dictionaries/cif_core.dic
dictionary named 'cif_core.dic' version 2.4.2 from 2011-04-26.

Automatic conversion script
Id: cif_fix_values 2281 2013-09-26 08:29:07Z andrius 
;
_cod_original_sg_symbol_H-M 'P-1   '
_cod_database_code 4120536

loop_
_symmetry_equiv_pos_as_xyz
'x, y, z'
'-x, -y, -z'

loop_
_atom_site_label
_atom_site_type_symbol
_atom_site_fract_x
_atom_site_fract_y
_atom_site_fract_z
_atom_site_U_iso_or_equiv
_atom_site_adp_type
_atom_site_occupancy
_atom_site_symmetry_multiplicity
_atom_site_calc_flag
_atom_site_refinement_flags
_atom_site_disorder_assembly
_atom_site_disorder_group
Rh1 Rh 0.45121(2) 0.44309(2) 0.259039(10) 0.02189(8) Uani 1 1 d . . .
P1 P 0.56626(7) 0.58568(7) 0.22628(3) 0.02199(17) Uani 1 1 d . . .
P2 P 0.47330(7) 0.45233(7) 0.35521(3) 0.02208(17) Uani 1 1 d . . .
Cl1 Cl 0.30732(7) 0.31035(7) 0.28130(3) 0.02939(17) Uani 1 1 d . . .
O1 O 0.72465(17) 0.46690(18) 0.33068(8) 0.0275(5) Uani 1 1 d . . .
O2 O 0.28608(18) 0.58838(19) 0.21692(9) 0.0302(5) Uani 1 1 d . . .
O3 O 0.39314(19) 0.43688(19) 0.17236(8) 0.0292(5) Uani 1 1 d . . .
C1 C 0.7348(3) 0.5458(3) 0.23090(13) 0.0256(7) Uani 1 1 d . . .
C2 C 0.8092(3) 0.5649(3) 0.18368(14) 0.0349(8) Uani 1 1 d . . .
H2 H 0.7721 0.6034 0.1482 0.042 Uiso 1 1 calc R . .
C3 C 0.9357(3) 0.5291(3) 0.18703(16) 0.0455(9) Uani 1 1 d . . .
H3 H 0.9845 0.5434 0.1542 0.055 Uiso 1 1 calc R . .
C4 C 0.9909(3) 0.4730(4) 0.23778(17) 0.0481(9) Uani 1 1 d . . .
H4 H 1.0778 0.4469 0.2398 0.058 Uiso 1 1 calc R . .
C5 C 0.9200(3) 0.4541(3) 0.28619(16) 0.0407(8) Uani 1 1 d . . .
H5 H 0.9577 0.4157 0.3215 0.049 Uiso 1 1 calc R . .
C6 C 0.7942(3) 0.4920(3) 0.28220(13) 0.0281(7) Uani 1 1 d . . .
C7 C 0.6731(3) 0.5655(3) 0.36119(12) 0.0262(7) Uani 1 1 d . . .
C8 C 0.7385(3) 0.6533(3) 0.37427(13) 0.0316(7) Uani 1 1 d . . .
H8 H 0.8204 0.6502 0.3611 0.038 Uiso 1 1 calc R . .
C9 C 0.6819(3) 0.7458(3) 0.40691(14) 0.0380(8) Uani 1 1 d . . .
H9 H 0.7244 0.8083 0.4154 0.046 Uiso 1 1 calc R . .
C10 C 0.5647(3) 0.7477(3) 0.42708(13) 0.0347(8) Uani 1 1 d . . .
H10 H 0.5276 0.8098 0.4506 0.042 Uiso 1 1 calc R . .
C11 C 0.5004(3) 0.6599(3) 0.41326(12) 0.0275(7) Uani 1 1 d . . .
H11 H 0.4187 0.6634 0.4267 0.033 Uiso 1 1 calc R . .
C12 C 0.5538(3) 0.5660(3) 0.37989(12) 0.0226(6) Uani 1 1 d . . .
C13 C 0.5376(3) 0.6304(3) 0.14915(12) 0.0279(7) Uani 1 1 d . . .
C14 C 0.5814(3) 0.5469(3) 0.10959(13) 0.0365(8) Uani 1 1 d . . .
H14 H 0.6277 0.4676 0.1226 0.044 Uiso 1 1 calc R . .
C15 C 0.5578(3) 0.5787(4) 0.05107(15) 0.0471(9) Uani 1 1 d . . .
H15 H 0.5895 0.5220 0.0240 0.057 Uiso 1 1 calc R . .
C16 C 0.4881(4) 0.6931(4) 0.03217(16) 0.0554(11) Uani 1 1 d . . .
H16 H 0.4722 0.7149 -0.0079 0.066 Uiso 1 1 calc R . .
C17 C 0.4423(4) 0.7747(4) 0.07083(15) 0.0497(10) Uani 1 1 d . . .
H17 H 0.3932 0.8525 0.0577 0.060 Uiso 1 1 calc R . .
C18 C 0.4672(3) 0.7447(3) 0.12936(14) 0.0371(8) Uani 1 1 d . . .
H18 H 0.4359 0.8024 0.1560 0.044 Uiso 1 1 calc R . .
C19 C 0.5272(3) 0.7356(3) 0.25496(12) 0.0241(6) Uani 1 1 d . . .
C20 C 0.6102(3) 0.8149(3) 0.25068(14) 0.0346(8) Uani 1 1 d . . .
H20 H 0.6907 0.7874 0.2366 0.041 Uiso 1 1 calc R . .
C21 C 0.5764(3) 0.9332(3) 0.26674(16) 0.0435(9) Uani 1 1 d . . .
H21 H 0.6333 0.9872 0.2635 0.052 Uiso 1 1 calc R . .
C22 C 0.4598(3) 0.9730(3) 0.28755(15) 0.0441(9) Uani 1 1 d . . .
H22 H 0.4365 1.0542 0.2988 0.053 Uiso 1 1 calc R . .
C23 C 0.3776(3) 0.8952(3) 0.29200(15) 0.0403(8) Uani 1 1 d . . .
H23 H 0.2973 0.9229 0.3062 0.048 Uiso 1 1 calc R . .
C24 C 0.4114(3) 0.7758(3) 0.27575(13) 0.0311(7) Uani 1 1 d . . .
H24 H 0.3543 0.7221 0.2791 0.037 Uiso 1 1 calc R . .
C25 C 0.5437(3) 0.3098(3) 0.39884(12) 0.0254(7) Uani 1 1 d . . .
C26 C 0.6473(3) 0.3007(3) 0.43366(13) 0.0341(8) Uani 1 1 d . . .
H26 H 0.6838 0.3706 0.4357 0.041 Uiso 1 1 calc R . .
C27 C 0.6970(3) 0.1897(3) 0.46522(15) 0.0442(9) Uani 1 1 d . . .
H27 H 0.7674 0.1841 0.4889 0.053 Uiso 1 1 calc R . .
C28 C 0.6452(3) 0.0882(3) 0.46249(15) 0.0456(9) Uani 1 1 d . . .
H28 H 0.6806 0.0123 0.4838 0.055 Uiso 1 1 calc R . .
C29 C 0.5427(4) 0.0957(3) 0.42912(15) 0.0470(9) Uani 1 1 d . . .
H29 H 0.5070 0.0251 0.4274 0.056 Uiso 1 1 calc R . .
C30 C 0.4909(3) 0.2067(3) 0.39776(14) 0.0379(8) Uani 1 1 d . . .
H30 H 0.4186 0.2120 0.3754 0.045 Uiso 1 1 calc R . .
C31 C 0.3227(3) 0.4941(3) 0.38867(12) 0.0244(6) Uani 1 1 d . . .
C32 C 0.3085(3) 0.4654(3) 0.44763(13) 0.0321(7) Uani 1 1 d . . .
H32 H 0.3763 0.4203 0.4703 0.038 Uiso 1 1 calc R . .
C33 C 0.1962(3) 0.5023(3) 0.47311(14) 0.0378(8) Uani 1 1 d . . .
H33 H 0.1868 0.4826 0.5133 0.045 Uiso 1 1 calc R . .
C34 C 0.0976(3) 0.5676(3) 0.44061(14) 0.0404(8) Uani 1 1 d . . .
H34 H 0.0204 0.5929 0.4584 0.048 Uiso 1 1 calc R . .
C35 C 0.1108(3) 0.5963(3) 0.38231(14) 0.0365(8) Uani 1 1 d . . .
H35 H 0.0428 0.6420 0.3599 0.044 Uiso 1 1 calc R . .
C36 C 0.2229(3) 0.5588(3) 0.35620(13) 0.0285(7) Uani 1 1 d . . .
H36 H 0.2313 0.5777 0.3159 0.034 Uiso 1 1 calc R . .
C37 C 0.2280(3) 0.5723(3) 0.11999(13) 0.0362(8) Uani 1 1 d . . .
C38 C 0.2303(3) 0.4948(4) 0.07666(14) 0.0491(10) Uani 1 1 d . . .
H38 H 0.2822 0.4153 0.0800 0.059 Uiso 1 1 calc R . .
C39 C 0.1556(4) 0.5352(5) 0.02817(17) 0.0703(14) Uani 1 1 d . . .
H39 H 0.1544 0.4818 -0.0012 0.084 Uiso 1 1 calc R . .
C40 C 0.0842(4) 0.6508(6) 0.02257(19) 0.0787(16) Uani 1 1 d . . .
H40 H 0.0340 0.6776 -0.0108 0.094 Uiso 1 1 calc R . .
C41 C 0.0839(4) 0.7299(5) 0.06525(19) 0.0681(13) Uani 1 1 d . . .
H41 H 0.0358 0.8112 0.0606 0.082 Uiso 1 1 calc R . .
C42 C 0.1543(3) 0.6894(4) 0.11450(16) 0.0479(9) Uani 1 1 d . . .
H42 H 0.1523 0.7416 0.1446 0.057 Uiso 1 1 calc R . .
C43 C 0.3058(3) 0.5302(3) 0.17275(13) 0.0296(7) Uani 1 1 d . . .
C51 C 0.5968(3) 0.2908(3) 0.26389(13) 0.0305(7) Uani 1 1 d . . .
H51A H 0.6666 0.3092 0.2852 0.037 Uiso 1 1 calc R . .
H51B H 0.5705 0.2187 0.2850 0.037 Uiso 1 1 calc R . .
C52 C 0.6356(4) 0.2623(3) 0.20601(16) 0.0464(9) Uani 1 1 d . A .
H52 H 0.5763 0.2435 0.1810 0.056 Uiso 1 1 calc R . .
C53 C 0.7476(4) 0.2608(4) 0.18592(19) 0.0685(13) Uani 1 1 d D . .
H53A H 0.7982 0.2818 0.2145 0.082 Uiso 0.347(8) 1 calc PR A 1
H53B H 0.8047 0.2736 0.2137 0.082 Uiso 0.653(8) 1 calc PR A 2
C54 C 0.8181(16) 0.237(2) 0.1334(7) 0.1311(18) Uiso 0.347(8) 1 d PD A 1
H54C H 0.7612 0.2781 0.1017 0.157 Uiso 0.347(8) 1 calc PR A 1
H54D H 0.8826 0.2868 0.1342 0.157 Uiso 0.347(8) 1 calc PR A 1
C54' C 0.8001(11) 0.2431(14) 0.1286(4) 0.1311(18) Uiso 0.653(8) 1 d PD A 2
H54A H 0.8038 0.3249 0.1084 0.157 Uiso 0.653(8) 1 calc PR A 2
H54B H 0.8855 0.1957 0.1334 0.157 Uiso 0.653(8) 1 calc PR A 2
C55 C 0.8800(15) 0.1235(16) 0.1119(9) 0.1311(18) Uiso 0.347(8) 1 d PD A 1
H55A H 0.9522 0.0832 0.1362 0.157 Uiso 0.347(8) 1 calc PR A 1
H55B H 0.9068 0.1379 0.0715 0.157 Uiso 0.347(8) 1 calc PR A 1
C55' C 0.7375(10) 0.1840(9) 0.0955(5) 0.1311(18) Uiso 0.653(8) 1 d PD A 2
H55C H 0.7575 0.2003 0.0542 0.157 Uiso 0.653(8) 1 calc PR A 2
H55D H 0.6478 0.2110 0.1005 0.157 Uiso 0.653(8) 1 calc PR A 2
C56 C 0.7789(7) 0.0463(8) 0.1162(3) 0.145(3) Uani 1 1 d D . .
H56A H 0.7006 0.1004 0.1258 0.174 Uiso 0.347(8) 1 calc PR A 1
H56B H 0.7997 -0.0190 0.1486 0.174 Uiso 0.347(8) 1 calc PR A 1
H56C H 0.7283 0.0210 0.1487 0.174 Uiso 0.653(8) 1 calc PR A 2
H56D H 0.8666 0.0265 0.1279 0.174 Uiso 0.653(8) 1 calc PR A 2
C57 C 0.7559(7) -0.0200(8) 0.0576(3) 0.162(4) Uani 1 1 d . A .
H57A H 0.6788 0.0228 0.0376 0.194 Uiso 1 1 calc R . .
H57B H 0.8254 -0.0203 0.0305 0.194 Uiso 1 1 calc R . .
C58 C 0.7477(6) -0.1444(6) 0.0803(3) 0.123(2) Uani 1 1 d . . .
H58A H 0.8228 -0.1827 0.1022 0.185 Uiso 1 1 calc R A .
H58B H 0.7385 -0.1930 0.0483 0.185 Uiso 1 1 calc R . .
H58C H 0.6764 -0.1417 0.1057 0.185 Uiso 1 1 calc R . .

loop_
_atom_site_aniso_label
_atom_site_aniso_U_11
_atom_site_aniso_U_22
_atom_site_aniso_U_33
_atom_site_aniso_U_23
_atom_site_aniso_U_13
_atom_site_aniso_U_12
Rh1 0.02519(13) 0.01982(13) 0.02239(13) -0.00307(9) -0.00145(9) -0.00803(9)
P1 0.0239(4) 0.0201(4) 0.0226(4) -0.0025(3) -0.0007(3) -0.0056(3)
P2 0.0254(4) 0.0189(4) 0.0228(4) -0.0010(3) -0.0030(3) -0.0068(3)
Cl1 0.0317(4) 0.0271(4) 0.0329(4) -0.0030(3) -0.0009(3) -0.0142(3)
O1 0.0300(11) 0.0230(11) 0.0299(11) 0.0000(9) -0.0008(9) -0.0074(9)
O2 0.0330(12) 0.0317(12) 0.0271(11) -0.0031(10) -0.0011(9) -0.0090(9)
O3 0.0373(12) 0.0301(12) 0.0234(11) -0.0050(9) -0.0017(9) -0.0129(10)
C1 0.0246(16) 0.0204(15) 0.0330(17) -0.0027(13) 0.0022(13) -0.0076(12)
C2 0.0269(17) 0.039(2) 0.0401(19) -0.0007(16) 0.0036(14) -0.0107(15)
C3 0.038(2) 0.050(2) 0.049(2) -0.0030(18) 0.0109(17) -0.0104(17)
C4 0.0247(18) 0.056(2) 0.062(3) -0.004(2) 0.0056(17) -0.0044(17)
C5 0.0312(19) 0.040(2) 0.048(2) 0.0033(17) -0.0051(16) -0.0036(15)
C6 0.0254(16) 0.0239(16) 0.0353(18) -0.0020(14) 0.0016(13) -0.0061(13)
C7 0.0351(18) 0.0208(16) 0.0215(15) 0.0027(12) -0.0097(13) -0.0046(13)
C8 0.0309(17) 0.0343(18) 0.0332(17) 0.0029(15) -0.0069(14) -0.0174(14)
C9 0.055(2) 0.0331(19) 0.0331(18) -0.0013(15) -0.0094(16) -0.0264(17)
C10 0.055(2) 0.0237(17) 0.0271(17) -0.0068(14) -0.0035(15) -0.0099(15)
C11 0.0345(17) 0.0251(16) 0.0236(15) 0.0005(13) -0.0035(13) -0.0085(14)
C12 0.0267(16) 0.0207(15) 0.0205(14) 0.0051(12) -0.0083(12) -0.0077(12)
C13 0.0267(16) 0.0360(18) 0.0232(15) -0.0032(14) 0.0014(13) -0.0116(14)
C14 0.0377(19) 0.046(2) 0.0298(18) -0.0072(16) 0.0020(14) -0.0156(16)
C15 0.053(2) 0.065(3) 0.0308(19) -0.0168(19) 0.0070(16) -0.024(2)
C16 0.070(3) 0.077(3) 0.0260(19) 0.003(2) -0.0050(18) -0.037(2)
C17 0.063(3) 0.050(2) 0.036(2) 0.0104(18) -0.0133(18) -0.018(2)
C18 0.043(2) 0.038(2) 0.0311(18) 0.0007(15) -0.0062(15) -0.0120(16)
C19 0.0315(17) 0.0207(15) 0.0203(15) 0.0006(12) -0.0059(12) -0.0062(13)
C20 0.0300(18) 0.0283(18) 0.046(2) -0.0016(15) -0.0031(15) -0.0077(14)
C21 0.053(2) 0.0233(18) 0.057(2) -0.0024(16) -0.0140(18) -0.0148(16)
C22 0.065(3) 0.0229(18) 0.043(2) -0.0082(15) -0.0106(18) -0.0025(17)
C23 0.048(2) 0.0307(19) 0.041(2) -0.0087(16) 0.0031(16) -0.0014(16)
C24 0.0367(18) 0.0270(17) 0.0296(17) -0.0027(14) 0.0024(14) -0.0065(14)
C25 0.0321(17) 0.0213(16) 0.0227(15) -0.0010(12) 0.0018(13) -0.0058(13)
C26 0.0345(18) 0.0341(19) 0.0312(17) 0.0088(15) -0.0017(14) -0.0064(15)
C27 0.040(2) 0.048(2) 0.037(2) 0.0144(17) -0.0074(16) -0.0009(17)
C28 0.063(2) 0.0270(19) 0.038(2) 0.0098(16) 0.0020(18) 0.0064(18)
C29 0.075(3) 0.0190(17) 0.045(2) 0.0044(15) -0.0047(19) -0.0084(17)
C30 0.051(2) 0.0267(18) 0.0383(19) -0.0016(15) -0.0071(16) -0.0144(16)
C31 0.0293(16) 0.0217(15) 0.0245(15) -0.0020(12) 0.0007(13) -0.0105(13)
C32 0.0353(18) 0.0352(19) 0.0265(16) 0.0022(14) -0.0060(14) -0.0113(15)
C33 0.044(2) 0.047(2) 0.0259(17) -0.0026(15) 0.0059(15) -0.0185(17)
C34 0.0311(18) 0.054(2) 0.038(2) -0.0087(17) 0.0107(15) -0.0116(16)
C35 0.0301(18) 0.045(2) 0.0349(19) -0.0022(16) -0.0013(14) -0.0093(15)
C36 0.0300(17) 0.0326(18) 0.0234(16) -0.0007(13) 0.0006(13) -0.0084(14)
C37 0.0320(18) 0.053(2) 0.0287(17) 0.0046(16) -0.0030(14) -0.0235(17)
C38 0.047(2) 0.079(3) 0.0266(18) -0.0054(18) -0.0026(16) -0.023(2)
C39 0.061(3) 0.122(5) 0.035(2) -0.011(3) -0.010(2) -0.034(3)
C40 0.059(3) 0.134(5) 0.042(3) 0.024(3) -0.020(2) -0.033(3)
C41 0.054(3) 0.084(3) 0.060(3) 0.028(3) -0.017(2) -0.016(2)
C42 0.043(2) 0.054(2) 0.046(2) 0.0124(18) -0.0107(17) -0.0165(19)
C43 0.0326(18) 0.0342(19) 0.0275(17) 0.0008(14) 0.0007(14) -0.0218(15)
C51 0.0355(18) 0.0168(15) 0.0390(18) -0.0044(14) -0.0006(14) -0.0038(13)
C52 0.063(3) 0.0284(19) 0.046(2) -0.0141(17) 0.0048(19) 0.0011(17)
C53 0.091(3) 0.041(2) 0.063(3) -0.007(2) 0.041(2) 0.014(2)
C56 0.1311(18) 0.178(8) 0.132(6) -0.031(6) 0.012(5) -0.038(6)
C57 0.1311(18) 0.171(8) 0.135(7) 0.053(6) 0.011(5) 0.051(6)
C58 0.1311(18) 0.090(5) 0.145(6) -0.001(4) -0.013(5) -0.019(4)

loop_
_atom_type_symbol
_atom_type_description
_atom_type_scat_dispersion_real
_atom_type_scat_dispersion_imag
_atom_type_scat_source
C C 0.0033 0.0016 'International Tables Vol C Tables 4.2.6.8 and 6.1.1.4'
H H 0.0000 0.0000 'International Tables Vol C Tables 4.2.6.8 and 6.1.1.4'
Cl Cl 0.1484 0.1585 'International Tables Vol C Tables 4.2.6.8 and 6.1.1.4'
O O 0.0106 0.0060 'International Tables Vol C Tables 4.2.6.8 and 6.1.1.4'
P P 0.1023 0.0942 'International Tables Vol C Tables 4.2.6.8 and 6.1.1.4'
Rh Rh -1.1178 0.9187 'International Tables Vol C Tables 4.2.6.8 and 6.1.1.4'

loop_
_geom_angle_atom_site_label_1
_geom_angle_atom_site_label_2
_geom_angle_atom_site_label_3
_geom_angle
C51 Rh1 O3 98.49(10)
C51 Rh1 P2 88.86(9)
O3 Rh1 P2 168.78(6)
C51 Rh1 P1 95.88(9)
O3 Rh1 P1 89.39(6)
P2 Rh1 P1 98.33(3)
C51 Rh1 O2 157.14(10)
O3 Rh1 O2 58.66(7)
P2 Rh1 O2 113.78(5)
P1 Rh1 O2 84.39(5)
C51 Rh1 Cl1 90.68(9)
O3 Rh1 Cl1 83.06(6)
P2 Rh1 Cl1 88.42(3)
P1 Rh1 Cl1 170.66(3)
O2 Rh1 Cl1 86.99(5)
C51 Rh1 C43 127.91(11)
O3 Rh1 C43 29.42(9)
P2 Rh1 C43 142.38(8)
P1 Rh1 C43 86.72(7)
O2 Rh1 C43 29.24(8)
Cl1 Rh1 C43 84.01(7)
C19 P1 C13 101.05(13)
C19 P1 C1 104.11(13)
C13 P1 C1 102.95(13)
C19 P1 Rh1 116.25(10)
C13 P1 Rh1 109.95(10)
C1 P1 Rh1 120.14(10)
C12 P2 C31 101.65(13)
C12 P2 C25 102.94(13)
C31 P2 C25 102.75(13)
C12 P2 Rh1 119.32(9)
C31 P2 Rh1 110.29(9)
C25 P2 Rh1 117.57(9)
C7 O1 C6 117.4(2)
C43 O2 Rh1 85.91(18)
C43 O3 Rh1 94.87(17)
C2 C1 C6 116.8(3)
C2 C1 P1 122.3(2)
C6 C1 P1 120.9(2)
C3 C2 C1 121.7(3)
C3 C2 H2 119.2
C1 C2 H2 119.2
C4 C3 C2 120.0(3)
C4 C3 H3 120.0
C2 C3 H3 120.0
C3 C4 C5 120.1(3)
C3 C4 H4 119.9
C5 C4 H4 119.9
C6 C5 C4 119.0(3)
C6 C5 H5 120.5
C4 C5 H5 120.5
C5 C6 C1 122.4(3)
C5 C6 O1 117.9(3)
C1 C6 O1 119.6(2)
C8 C7 O1 122.2(3)
C8 C7 C12 122.6(3)
O1 C7 C12 115.1(2)
C9 C8 C7 118.5(3)
C9 C8 H8 120.7
C7 C8 H8 120.7
C10 C9 C8 120.4(3)
C10 C9 H9 119.8
C8 C9 H9 119.8
C9 C10 C11 120.3(3)
C9 C10 H10 119.8
C11 C10 H10 119.8
C10 C11 C12 121.0(3)
C10 C11 H11 119.5
C12 C11 H11 119.5
C7 C12 C11 117.2(3)
C7 C12 P2 118.4(2)
C11 C12 P2 124.2(2)
C14 C13 C18 118.9(3)
C14 C13 P1 119.7(2)
C18 C13 P1 121.2(2)
C13 C14 C15 120.3(3)
C13 C14 H14 119.9
C15 C14 H14 119.9
C16 C15 C14 119.9(3)
C16 C15 H15 120.0
C14 C15 H15 120.0
C17 C16 C15 120.2(3)
C17 C16 H16 119.9
C15 C16 H16 119.9
C16 C17 C18 120.3(4)
C16 C17 H17 119.8
C18 C17 H17 119.8
C17 C18 C13 120.3(3)
C17 C18 H18 119.9
C13 C18 H18 119.9
C24 C19 C20 119.4(3)
C24 C19 P1 120.1(2)
C20 C19 P1 120.2(2)
C21 C20 C19 120.4(3)
C21 C20 H20 119.8
C19 C20 H20 119.8
C20 C21 C22 119.8(3)
C20 C21 H21 120.1
C22 C21 H21 120.1
C23 C22 C21 120.0(3)
C23 C22 H22 120.0
C21 C22 H22 120.0
C22 C23 C24 120.3(3)
C22 C23 H23 119.8
C24 C23 H23 119.8
C19 C24 C23 120.1(3)
C19 C24 H24 120.0
C23 C24 H24 120.0
C30 C25 C26 118.5(3)
C30 C25 P2 118.6(2)
C26 C25 P2 122.9(2)
C27 C26 C25 120.1(3)
C27 C26 H26 119.9
C25 C26 H26 119.9
C28 C27 C26 120.5(3)
C28 C27 H27 119.8
C26 C27 H27 119.8
C27 C28 C29 120.3(3)
C27 C28 H28 119.8
C29 C28 H28 119.8
C28 C29 C30 119.9(3)
C28 C29 H29 120.0
C30 C29 H29 120.0
C25 C30 C29 120.6(3)
C25 C30 H30 119.7
C29 C30 H30 119.7
C36 C31 C32 119.3(3)
C36 C31 P2 120.4(2)
C32 C31 P2 120.3(2)
C33 C32 C31 120.0(3)
C33 C32 H32 120.0
C31 C32 H32 120.0
C34 C33 C32 120.4(3)
C34 C33 H33 119.8
C32 C33 H33 119.8
C33 C34 C35 120.0(3)
C33 C34 H34 120.0
C35 C34 H34 120.0
C34 C35 C36 120.1(3)
C34 C35 H35 119.9
C36 C35 H35 119.9
C31 C36 C35 120.2(3)
C31 C36 H36 119.9
C35 C36 H36 119.9
C38 C37 C42 120.5(3)
C38 C37 C43 120.0(3)
C42 C37 C43 119.6(3)
C37 C38 C39 119.1(4)
C37 C38 H38 120.5
C39 C38 H38 120.5
C40 C39 C38 120.4(4)
C40 C39 H39 119.8
C38 C39 H39 119.8
C39 C40 C41 120.7(4)
C39 C40 H40 119.7
C41 C40 H40 119.7
C42 C41 C40 119.4(5)
C42 C41 H41 120.3
C40 C41 H41 120.3
C41 C42 C37 119.9(4)
C41 C42 H42 120.1
C37 C42 H42 120.1
O2 C43 O3 120.6(3)
O2 C43 C37 120.1(3)
O3 C43 C37 119.4(3)
O2 C43 Rh1 64.85(16)
O3 C43 Rh1 55.71(14)
C37 C43 Rh1 175.1(2)
C52 C51 Rh1 109.8(2)
C52 C51 H51A 109.7
Rh1 C51 H51A 109.7
C52 C51 H51B 109.7
Rh1 C51 H51B 109.7
H51A C51 H51B 108.2
C53 C52 C51 124.4(4)
C53 C52 H52 117.8
C51 C52 H52 117.8
C52 C53 C54 139.7(7)
C52 C53 C54' 131.8(6)
C54 C53 C54' 8.8(12)
C52 C53 H53A 110.2
C54 C53 H53A 110.2
C54' C53 H53A 117.8
C52 C53 H53B 114.1
C54 C53 H53B 106.1
C54' C53 H53B 114.1
H53A C53 H53B 6.5
C55 C54 C53 131.7(19)
C55 C54 H54C 104.3
C53 C54 H54C 104.3
C55 C54 H54D 104.3
C53 C54 H54D 104.3
H54C C54 H54D 105.6
C55' C54' C53 114.5(9)
C55' C54' H54A 108.6
C53 C54' H54A 108.6
C55' C54' H54B 108.6
C53 C54' H54B 108.6
H54A C54' H54B 107.6
C54 C55 C56 102.0(12)
C54 C55 H55A 111.4
C56 C55 H55A 111.4
C54 C55 H55B 111.4
C56 C55 H55B 111.4
H55A C55 H55B 109.2
C54' C55' C56 105.2(11)
C54' C55' H55C 110.7
C56 C55' H55C 110.7
C54' C55' H55D 110.7
C56 C55' H55D 110.7
H55C C55' H55D 108.8
C55' C56 C55 63.8(9)
C55' C56 C57 101.9(7)
C55 C56 C57 116.0(10)
C55' C56 H56A 53.7
C55 C56 H56A 108.3
C57 C56 H56A 108.3
C55' C56 H56B 148.7
C55 C56 H56B 108.3
C57 C56 H56B 108.3
H56A C56 H56B 107.4
C55' C56 H56C 111.4
C55 C56 H56C 132.4
C57 C56 H56C 111.4
H56A C56 H56C 59.3
H56B C56 H56C 49.5
C55' C56 H56D 111.4
C55 C56 H56D 47.9
C57 C56 H56D 111.4
H56A C56 H56D 139.9
H56B C56 H56D 64.9
H56C C56 H56D 109.3
C58 C57 C56 103.3(6)
C58 C57 H57A 111.1
C56 C57 H57A 111.1
C58 C57 H57B 111.1
C56 C57 H57B 111.1
H57A C57 H57B 109.1
C57 C58 H58A 109.5
C57 C58 H58B 109.5
H58A C58 H58B 109.5
C57 C58 H58C 109.5
H58A C58 H58C 109.5
H58B C58 H58C 109.5

loop_
_geom_bond_atom_site_label_1
_geom_bond_atom_site_label_2
_geom_bond_distance
Rh1 C51 2.089(3)
Rh1 O3 2.1386(19)
Rh1 P2 2.2713(8)
Rh1 P1 2.2930(8)
Rh1 O2 2.341(2)
Rh1 Cl1 2.3983(7)
Rh1 C43 2.579(3)
P1 C19 1.826(3)
P1 C13 1.830(3)
P1 C1 1.836(3)
P2 C12 1.824(3)
P2 C31 1.830(3)
P2 C25 1.832(3)
O1 C7 1.388(3)
O1 C6 1.397(4)
O2 C43 1.263(4)
O3 C43 1.271(4)
C1 C2 1.392(4)
C1 C6 1.393(4)
C2 C3 1.382(4)
C2 H2 0.9500
C3 C4 1.371(5)
C3 H3 0.9500
C4 C5 1.390(5)
C4 H4 0.9500
C5 C6 1.376(4)
C5 H5 0.9500
C7 C8 1.384(4)
C7 C12 1.387(4)
C8 C9 1.384(4)
C8 H8 0.9500
C9 C10 1.375(5)
C9 H9 0.9500
C10 C11 1.381(4)
C10 H10 0.9500
C11 C12 1.395(4)
C11 H11 0.9500
C13 C14 1.388(4)
C13 C18 1.390(4)
C14 C15 1.389(5)
C14 H14 0.9500
C15 C16 1.383(6)
C15 H15 0.9500
C16 C17 1.363(5)
C16 H16 0.9500
C17 C18 1.389(4)
C17 H17 0.9500
C18 H18 0.9500
C19 C24 1.372(4)
C19 C20 1.392(4)
C20 C21 1.381(4)
C20 H20 0.9500
C21 C22 1.380(5)
C21 H21 0.9500
C22 C23 1.372(5)
C22 H22 0.9500
C23 C24 1.394(4)
C23 H23 0.9500
C24 H24 0.9500
C25 C30 1.388(4)
C25 C26 1.396(4)
C26 C27 1.387(4)
C26 H26 0.9500
C27 C28 1.370(5)
C27 H27 0.9500
C28 C29 1.369(5)
C28 H28 0.9500
C29 C30 1.391(5)
C29 H29 0.9500
C30 H30 0.9500
C31 C36 1.382(4)
C31 C32 1.393(4)
C32 C33 1.379(4)
C32 H32 0.9500
C33 C34 1.375(5)
C33 H33 0.9500
C34 C35 1.377(4)
C34 H34 0.9500
C35 C36 1.385(4)
C35 H35 0.9500
C36 H36 0.9500
C37 C38 1.387(5)
C37 C42 1.387(5)
C37 C43 1.492(4)
C38 C39 1.392(5)
C38 H38 0.9500
C39 C40 1.364(7)
C39 H39 0.9500
C40 C41 1.391(7)
C40 H40 0.9500
C41 C42 1.381(5)
C41 H41 0.9500
C42 H42 0.9500
C51 C52 1.456(4)
C51 H51A 0.9900
C51 H51B 0.9900
C52 C53 1.320(5)
C52 H52 0.9500
C53 C54 1.462(10)
C53 C54' 1.465(8)
C53 H53A 0.9500
C53 H53B 0.9500
C54 C55 1.444(9)
C54 H54C 0.9900
C54 H54D 0.9900
C54' C55' 1.343(10)
C54' H54A 0.9900
C54' H54B 0.9900
C55 C56 1.538(9)
C55 H55A 0.9900
C55 H55B 0.9900
C55' C56 1.537(8)
C55' H55C 0.9900
C55' H55D 0.9900
C56 C57 1.657(10)
C56 H56A 0.9900
C56 H56B 0.9900
C56 H56C 0.9900
C56 H56D 0.9900
C57 C58 1.449(9)
C57 H57A 0.9900
C57 H57B 0.9900
C58 H58A 0.9800
C58 H58B 0.9800
C58 H58C 0.9800

loop_
_geom_torsion_atom_site_label_1
_geom_torsion_atom_site_label_2
_geom_torsion_atom_site_label_3
_geom_torsion_atom_site_label_4
_geom_torsion
C51 Rh1 P1 C19 -141.68(13)
O3 Rh1 P1 C19 119.85(11)
P2 Rh1 P1 C19 -51.98(10)
O2 Rh1 P1 C19 61.29(11)
Cl1 Rh1 P1 C19 83.9(2)
C43 Rh1 P1 C19 90.53(12)
C51 Rh1 P1 C13 104.34(13)
O3 Rh1 P1 C13 5.86(12)
P2 Rh1 P1 C13 -165.96(11)
O2 Rh1 P1 C13 -52.69(11)
Cl1 Rh1 P1 C13 -30.1(2)
C43 Rh1 P1 C13 -23.45(13)
C51 Rh1 P1 C1 -14.76(14)
O3 Rh1 P1 C1 -113.24(12)
P2 Rh1 P1 C1 74.94(11)
O2 Rh1 P1 C1 -171.79(12)
Cl1 Rh1 P1 C1 -149.16(19)
C43 Rh1 P1 C1 -142.55(13)
C51 Rh1 P2 C12 100.93(14)
O3 Rh1 P2 C12 -127.9(3)
P1 Rh1 P2 C12 5.16(11)
O2 Rh1 P2 C12 -82.35(12)
Cl1 Rh1 P2 C12 -168.36(11)
C43 Rh1 P2 C12 -90.30(15)
C51 Rh1 P2 C31 -142.03(13)
O3 Rh1 P2 C31 -10.9(3)
P1 Rh1 P2 C31 122.19(10)
O2 Rh1 P2 C31 34.69(12)
Cl1 Rh1 P2 C31 -51.32(10)
C43 Rh1 P2 C31 26.73(15)
C51 Rh1 P2 C25 -24.74(14)
O3 Rh1 P2 C25 106.4(3)
P1 Rh1 P2 C25 -120.51(11)
O2 Rh1 P2 C25 151.98(12)
Cl1 Rh1 P2 C25 65.97(11)
C43 Rh1 P2 C25 144.02(15)
C51 Rh1 O2 C43 1.5(3)
O3 Rh1 O2 C43 0.60(16)
P2 Rh1 O2 C43 -170.04(15)
P1 Rh1 O2 C43 93.31(16)
Cl1 Rh1 O2 C43 -83.11(16)
C51 Rh1 O3 C43 179.76(18)
P2 Rh1 O3 C43 49.3(4)
P1 Rh1 O3 C43 -84.39(16)
O2 Rh1 O3 C43 -0.59(15)
Cl1 Rh1 O3 C43 90.10(16)
C19 P1 C1 C2 -98.6(3)
C13 P1 C1 C2 6.5(3)
Rh1 P1 C1 C2 129.1(2)
C19 P1 C1 C6 82.9(3)
C13 P1 C1 C6 -172.0(2)
Rh1 P1 C1 C6 -49.4(3)
C6 C1 C2 C3 1.7(5)
P1 C1 C2 C3 -176.9(3)
C1 C2 C3 C4 0.2(5)
C2 C3 C4 C5 -1.3(6)
C3 C4 C5 C6 0.4(6)
C4 C5 C6 C1 1.7(5)
C4 C5 C6 O1 177.1(3)
C2 C1 C6 C5 -2.7(5)
P1 C1 C6 C5 176.0(2)
C2 C1 C6 O1 -178.0(3)
P1 C1 C6 O1 0.6(4)
C7 O1 C6 C5 107.0(3)
C7 O1 C6 C1 -77.4(3)
C6 O1 C7 C8 -44.2(4)
C6 O1 C7 C12 138.8(3)
O1 C7 C8 C9 -177.4(3)
C12 C7 C8 C9 -0.5(4)
C7 C8 C9 C10 1.8(5)
C8 C9 C10 C11 -2.3(5)
C9 C10 C11 C12 1.6(5)
C8 C7 C12 C11 -0.2(4)
O1 C7 C12 C11 176.8(2)
C8 C7 C12 P2 175.4(2)
O1 C7 C12 P2 -7.6(3)
C10 C11 C12 C7 -0.3(4)
C10 C11 C12 P2 -175.6(2)
C31 P2 C12 C7 -178.0(2)
C25 P2 C12 C7 75.8(2)
Rh1 P2 C12 C7 -56.6(2)
C31 P2 C12 C11 -2.8(3)
C25 P2 C12 C11 -109.0(3)
Rh1 P2 C12 C11 118.6(2)
C19 P1 C13 C14 165.9(2)
C1 P1 C13 C14 58.5(3)
Rh1 P1 C13 C14 -70.7(3)
C19 P1 C13 C18 -17.3(3)
C1 P1 C13 C18 -124.8(3)
Rh1 P1 C13 C18 106.0(2)
C18 C13 C14 C15 1.7(5)
P1 C13 C14 C15 178.5(2)
C13 C14 C15 C16 -1.4(5)
C14 C15 C16 C17 -0.1(6)
C15 C16 C17 C18 1.3(6)
C16 C17 C18 C13 -0.9(5)
C14 C13 C18 C17 -0.6(5)
P1 C13 C18 C17 -177.3(3)
C13 P1 C19 C24 94.9(2)
C1 P1 C19 C24 -158.6(2)
Rh1 P1 C19 C24 -24.0(3)
C13 P1 C19 C20 -78.7(3)
C1 P1 C19 C20 27.8(3)
Rh1 P1 C19 C20 162.3(2)
C24 C19 C20 C21 -0.5(5)
P1 C19 C20 C21 173.2(3)
C19 C20 C21 C22 0.5(5)
C20 C21 C22 C23 -0.3(5)
C21 C22 C23 C24 0.2(5)
C20 C19 C24 C23 0.4(4)
P1 C19 C24 C23 -173.3(2)
C22 C23 C24 C19 -0.3(5)
C12 P2 C25 C30 170.1(3)
C31 P2 C25 C30 64.8(3)
Rh1 P2 C25 C30 -56.5(3)
C12 P2 C25 C26 -9.1(3)
C31 P2 C25 C26 -114.4(3)
Rh1 P2 C25 C26 124.3(2)
C30 C25 C26 C27 1.4(5)
P2 C25 C26 C27 -179.3(2)
C25 C26 C27 C28 0.1(5)
C26 C27 C28 C29 -0.9(5)
C27 C28 C29 C30 0.1(6)
C26 C25 C30 C29 -2.2(5)
P2 C25 C30 C29 178.5(3)
C28 C29 C30 C25 1.5(5)
C12 P2 C31 C36 103.0(2)
C25 P2 C31 C36 -150.7(2)
Rh1 P2 C31 C36 -24.6(3)
C12 P2 C31 C32 -74.4(3)
C25 P2 C31 C32 31.9(3)
Rh1 P2 C31 C32 158.0(2)
C36 C31 C32 C33 -0.5(5)
P2 C31 C32 C33 176.9(2)
C31 C32 C33 C34 0.0(5)
C32 C33 C34 C35 0.0(5)
C33 C34 C35 C36 0.5(5)
C32 C31 C36 C35 1.0(4)
P2 C31 C36 C35 -176.4(2)
C34 C35 C36 C31 -1.0(5)
C42 C37 C38 C39 -1.5(5)
C43 C37 C38 C39 179.0(3)
C37 C38 C39 C40 2.1(6)
C38 C39 C40 C41 -0.5(7)
C39 C40 C41 C42 -1.8(7)
C40 C41 C42 C37 2.5(6)
C38 C37 C42 C41 -0.8(5)
C43 C37 C42 C41 178.7(3)
Rh1 O2 C43 O3 -1.0(3)
Rh1 O2 C43 C37 -179.6(2)
Rh1 O3 C43 O2 1.1(3)
Rh1 O3 C43 C37 179.7(2)
C38 C37 C43 O2 -165.5(3)
C42 C37 C43 O2 14.9(4)
C38 C37 C43 O3 15.8(4)
C42 C37 C43 O3 -163.7(3)
C38 C37 C43 Rh1 18(3)
C42 C37 C43 Rh1 -161(2)
C51 Rh1 C43 O2 -179.27(16)
O3 Rh1 C43 O2 -179.0(3)
P2 Rh1 C43 O2 15.0(2)
P1 Rh1 C43 O2 -84.37(15)
Cl1 Rh1 C43 O2 94.55(15)
C51 Rh1 C43 O3 -0.3(2)
P2 Rh1 C43 O3 -166.02(12)
P1 Rh1 C43 O3 94.59(16)
O2 Rh1 C43 O3 179.0(3)
Cl1 Rh1 C43 O3 -86.49(16)
C51 Rh1 C43 C37 -3(3)
O3 Rh1 C43 C37 -3(2)
P2 Rh1 C43 C37 -169(2)
P1 Rh1 C43 C37 92(2)
O2 Rh1 C43 C37 176(3)
Cl1 Rh1 C43 C37 -89(2)
O3 Rh1 C51 C52 19.6(2)
P2 Rh1 C51 C52 -168.9(2)
P1 Rh1 C51 C52 -70.7(2)
O2 Rh1 C51 C52 18.8(4)
Cl1 Rh1 C51 C52 102.7(2)
C43 Rh1 C51 C52 19.7(3)
Rh1 C51 C52 C53 121.0(3)
C51 C52 C53 C54 179.4(16)
C51 C52 C53 C54' -175.1(9)
C52 C53 C54 C55 -82(3)
C54' C53 C54 C55 -110(8)
C52 C53 C54' C55' -22.1(18)
C54 C53 C54' C55' 134(9)
C53 C54 C55 C56 51(2)
C53 C54' C55' C56 -80.6(13)
C54' C55' C56 C55 -40.6(11)
C54' C55' C56 C57 -153.8(8)
C54 C55 C56 C55' 40.0(11)
C54 C55 C56 C57 130.9(14)
C55' C56 C57 C58 -158.9(7)
C55 C56 C57 C58 134.7(11)

loop_
_platon_squeeze_void_nr
_platon_squeeze_void_average_x
_platon_squeeze_void_average_y
_platon_squeeze_void_average_z
_platon_squeeze_void_volume
_platon_squeeze_void_count_electrons
1 0.133 0.000 0.367 858.2 254.9
